data_7011140
loop_
_publ_author_name
'Scott B. Clendenning'
'Barbara Gehrhus'
'Peter B. Hitchcock'
'Daniel F. Moser'
'John F. Nixon'
'Robert West'

_publ_section_title
;
 [1 + 4]-Cycloadditions of silylenes to
 2,4,6-tri-tert-butyl-1,3,5-triphosphabenzene
;
_journal_issue 4
_journal_name_full 'J. Chem. Soc., Dalton Trans.'
_journal_page_first 484
_journal_page_last 490
_journal_paper_doi 10.1039/b108020m
_journal_year 2002
_chemical_compound_source 'synthesis as described'
_chemical_formula_moiety 'C35 H71 N4 P3 Si2'
_chemical_formula_structural 'C35 H71 N4 P3 SI2'
_chemical_formula_sum 'C35 H71 N4 P3 Si2'
_chemical_formula_weight 697.05
_space_group_IT_number 14
_symmetry_cell_setting monoclinic
_symmetry_Int_Tables_number 14
_symmetry_space_group_name_Hall '-P 2ybc'
_symmetry_space_group_name_H-M 'P 1 21/c 1'
_atom_sites_solution_hydrogens geom
_atom_sites_solution_primary direct
_atom_sites_solution_secondary difmap
_audit_conform_dict_location ftp://ftp.iucr.org/cifdics/cif_core.dic
_audit_conform_dict_name cif_core.dic
_audit_conform_dict_version 2.1
_audit_creation_date 2001-01-25T15:47:03-00:00
_audit_creation_method 'WinGX routine CIF_UPDATE'
_cell_angle_alpha 90
_cell_angle_beta 94.8400(10)
_cell_angle_gamma 90
_cell_formula_units_Z 4
_cell_length_a 10.3052(3)
_cell_length_b 17.7570(3)
_cell_length_c 21.9827(7)
_cell_measurement_reflns_used 15082
_cell_measurement_temperature 173(2)
_cell_measurement_theta_max 25.028
_cell_measurement_theta_min 3.705
_cell_measurement_wavelength 0.71073
_cell_volume 4008.26(19)
_computing_cell_refinement 'HKL Scalepack (Otwinowski & Minor 1997)'
_computing_data_reduction 'HKL Denzo and Scalepack (Otwinowski & Minor 1997)'
_computing_molecular_graphics 'Ortep-3 for Windows (Farrugia, 1997)'
_computing_publication_material 'WinGX publication routines (Farrugia, 1999)'
_computing_structure_refinement 'SHELXL-97 (Sheldrick, 1997)'
_computing_structure_solution 'SHELXS-97 (Sheldrick, 1997)'
_diffrn_ambient_temperature 173(2)
_diffrn_measured_fraction_theta_full 0.991
_diffrn_measured_fraction_theta_max 0.991
_diffrn_measurement_device KappaCCD
_diffrn_measurement_method CCD
_diffrn_radiation_monochromator graphite
_diffrn_radiation_probe x-ray
_diffrn_radiation_type MoK\a
_diffrn_radiation_wavelength 0.71073
_diffrn_reflns_av_R_equivalents 0.0497
_diffrn_reflns_av_unetI/netI 0.0468
_diffrn_reflns_limit_h_max 12
_diffrn_reflns_limit_h_min -9
_diffrn_reflns_limit_k_max 19
_diffrn_reflns_limit_k_min -21
_diffrn_reflns_limit_l_max 22
_diffrn_reflns_limit_l_min -26
_diffrn_reflns_number 23839
_diffrn_reflns_theta_full 25.04
_diffrn_reflns_theta_max 25.04
_diffrn_reflns_theta_min 3.74
_exptl_absorpt_coefficient_mu 0.237
_exptl_absorpt_correction_T_max 0.9111
_exptl_absorpt_correction_T_min 0.9111
_exptl_crystal_colour yellow
_exptl_crystal_density_diffrn 1.155
_exptl_crystal_density_method 'not measured'
_exptl_crystal_description prism
_exptl_crystal_F_000 1528
_exptl_crystal_size_max 0.4
_exptl_crystal_size_mid 0.4
_exptl_crystal_size_min 0.4
_refine_diff_density_max 0.25
_refine_diff_density_min -0.29
_refine_diff_density_rms 0.047
_refine_ls_extinction_method none
_refine_ls_goodness_of_fit_ref 1.012
_refine_ls_hydrogen_treatment mixed
_refine_ls_matrix_type full
_refine_ls_number_parameters 397
_refine_ls_number_reflns 7042
_refine_ls_number_restraints 0
_refine_ls_restrained_S_all 1.012
_refine_ls_R_factor_all 0.0521
_refine_ls_R_factor_gt 0.0382
_refine_ls_shift/su_max 0.001
_refine_ls_shift/su_mean 0
_refine_ls_structure_factor_coef Fsqd
_refine_ls_weighting_details 'calc w=1/[\s^2^(Fo^2^)+(0.0349P)^2^+2.4097P] where P=(Fo^2^+2Fc^2^)/3'
_refine_ls_weighting_scheme calc
_refine_ls_wR_factor_gt 0.086
_refine_ls_wR_factor_ref 0.0925
_reflns_number_gt 5735
_reflns_number_total 7042
_reflns_threshold_expression >2sigma(I)
_cod_data_source_file b108020m.txt
_cod_data_source_block jan701
_cod_original_sg_symbol_H-M P2(1)/c
_cod_database_code 7011140

loop_
_symmetry_equiv_pos_as_xyz
'x, y, z'
'-x, y+1/2, -z+1/2'
'-x, -y, -z'
'x, -y-1/2, z-1/2'

loop_
_atom_site_label
_atom_site_type_symbol
_atom_site_fract_x
_atom_site_fract_y
_atom_site_fract_z
_atom_site_U_iso_or_equiv
_atom_site_adp_type
_atom_site_occupancy
_atom_site_symmetry_multiplicity
_atom_site_calc_flag
_atom_site_refinement_flags
_atom_site_disorder_assembly
_atom_site_disorder_group
P1 P 0.47552(5) 0.25590(3) 0.46361(2) 0.02139(13) Uani 1 1 d . . .
P2 P 0.36201(5) 0.29963(3) 0.58099(2) 0.02355(13) Uani 1 1 d . . .
P3 P 0.30857(5) 0.39786(3) 0.46918(2) 0.02308(13) Uani 1 1 d . . .
Si1 Si 0.25452(5) 0.23337(3) 0.45818(2) 0.01820(13) Uani 1 1 d . . .
Si2 Si 0.17528(5) 0.22169(3) 0.34958(2) 0.02038(13) Uani 1 1 d . . .
N1 N 0.17813(17) 0.29693(9) 0.29924(7) 0.0261(4) Uani 1 1 d . . .
N2 N 0.27738(17) 0.16693(9) 0.30807(7) 0.0248(4) Uani 1 1 d . . .
N3 N 0.02562(16) 0.18187(9) 0.36066(7) 0.0223(4) Uani 1 1 d . . .
N4 N 0.19893(16) 0.14580(8) 0.48306(7) 0.0207(4) Uani 1 1 d . . .
C1 C 0.24093(18) 0.32168(10) 0.51563(9) 0.0203(4) Uani 1 1 d . . .
C2 C 0.49031(19) 0.26531(11) 0.54824(9) 0.0222(4) Uani 1 1 d . . .
C3 C 0.44029(19) 0.35589(10) 0.44393(9) 0.0228(4) Uani 1 1 d . . .
C4 C 0.11245(19) 0.34910(11) 0.54477(9) 0.0231(4) Uani 1 1 d . . .
C5 C 0.1452(2) 0.41306(12) 0.59126(10) 0.0334(5) Uani 1 1 d . . .
H5A H 0.212 0.3957 0.6225 0.05 Uiso 1 1 calc R . .
H5B H 0.0666 0.4272 0.6106 0.05 Uiso 1 1 calc R . .
H5C H 0.1779 0.4568 0.5701 0.05 Uiso 1 1 calc R . .
C6 C 0.0080(2) 0.38173(12) 0.49854(10) 0.0283(5) Uani 1 1 d . . .
H6A H 0.0449 0.4237 0.4767 0.042 Uiso 1 1 calc R . .
H6B H -0.0655 0.3998 0.52 0.042 Uiso 1 1 calc R . .
H6C H -0.0221 0.3426 0.4693 0.042 Uiso 1 1 calc R . .
C7 C 0.0531(2) 0.28387(12) 0.57843(10) 0.0283(5) Uani 1 1 d . . .
H7A H 0.1191 0.2626 0.6083 0.043 Uiso 1 1 calc R . .
H7B H 0.0229 0.2449 0.549 0.043 Uiso 1 1 calc R . .
H7C H -0.0206 0.3024 0.5996 0.043 Uiso 1 1 calc R . .
C8 C 0.6174(2) 0.24543(12) 0.58780(10) 0.0299(5) Uani 1 1 d . . .
C9 C 0.6843(2) 0.31976(14) 0.60880(12) 0.0405(6) Uani 1 1 d . . .
H9A H 0.6246 0.3498 0.6314 0.061 Uiso 1 1 calc R . .
H9B H 0.7076 0.3481 0.5731 0.061 Uiso 1 1 calc R . .
H9C H 0.7632 0.3086 0.6353 0.061 Uiso 1 1 calc R . .
C10 C 0.5875(2) 0.20136(15) 0.64541(11) 0.0425(6) Uani 1 1 d . . .
H10A H 0.5277 0.2307 0.6685 0.064 Uiso 1 1 calc R . .
H10B H 0.6687 0.1924 0.6709 0.064 Uiso 1 1 calc R . .
H10C H 0.5473 0.153 0.6334 0.064 Uiso 1 1 calc R . .
C11 C 0.7121(2) 0.19905(14) 0.55289(11) 0.0386(6) Uani 1 1 d . . .
H11A H 0.6706 0.1515 0.5395 0.058 Uiso 1 1 calc R . .
H11B H 0.7909 0.1884 0.5797 0.058 Uiso 1 1 calc R . .
H11C H 0.7354 0.2275 0.5172 0.058 Uiso 1 1 calc R . .
C12 C 0.5371(2) 0.39767(11) 0.40656(9) 0.0266(5) Uani 1 1 d . . .
C13 C 0.5039(2) 0.48157(12) 0.39874(11) 0.0340(5) Uani 1 1 d . . .
H13A H 0.5016 0.505 0.439 0.051 Uiso 1 1 calc R . .
H13B H 0.4185 0.4869 0.3759 0.051 Uiso 1 1 calc R . .
H13C H 0.5702 0.5064 0.3764 0.051 Uiso 1 1 calc R . .
C14 C 0.5404(2) 0.36115(13) 0.34347(10) 0.0370(6) Uani 1 1 d . . .
H14A H 0.5619 0.3076 0.3483 0.056 Uiso 1 1 calc R . .
H14B H 0.6064 0.3861 0.321 0.056 Uiso 1 1 calc R . .
H14C H 0.4548 0.3664 0.3208 0.056 Uiso 1 1 calc R . .
C15 C 0.6736(2) 0.39191(13) 0.44001(11) 0.0366(6) Uani 1 1 d . . .
H15A H 0.6974 0.3388 0.4454 0.055 Uiso 1 1 calc R . .
H15B H 0.6737 0.4162 0.48 0.055 Uiso 1 1 calc R . .
H15C H 0.7366 0.4171 0.4159 0.055 Uiso 1 1 calc R . .
C16 C 0.2513(2) 0.27877(12) 0.24677(9) 0.0332(5) Uani 1 1 d . . .
H16A H 0.3006 0.3234 0.2347 0.04 Uiso 1 1 calc R . .
H16B H 0.191 0.2632 0.2116 0.04 Uiso 1 1 calc R . .
C17 C 0.3436(2) 0.21537(12) 0.26563(10) 0.0320(5) Uani 1 1 d . . .
H17A H 0.3647 0.1861 0.2294 0.038 Uiso 1 1 calc R . .
H17B H 0.4255 0.2356 0.286 0.038 Uiso 1 1 calc R . .
C18 C 0.0989(2) 0.36690(12) 0.29278(10) 0.0305(5) Uani 1 1 d . . .
C19 C 0.0081(2) 0.36713(14) 0.23366(11) 0.0422(6) Uani 1 1 d . . .
H19A H 0.0599 0.3624 0.1985 0.063 Uiso 1 1 calc R . .
H19B H -0.041 0.4144 0.2307 0.063 Uiso 1 1 calc R . .
H19C H -0.0526 0.3247 0.2341 0.063 Uiso 1 1 calc R . .
C20 C 0.1884(3) 0.43578(13) 0.29251(12) 0.0445(6) Uani 1 1 d . . .
H20A H 0.2409 0.4329 0.2574 0.067 Uiso 1 1 calc R . .
H20B H 0.2461 0.4368 0.3303 0.067 Uiso 1 1 calc R . .
H20C H 0.1356 0.4817 0.2896 0.067 Uiso 1 1 calc R . .
C21 C 0.0203(2) 0.37412(12) 0.34764(10) 0.0345(5) Uani 1 1 d . . .
H21A H -0.0382 0.3308 0.3492 0.052 Uiso 1 1 calc R . .
H21B H -0.0312 0.4206 0.3443 0.052 Uiso 1 1 calc R . .
H21C H 0.0793 0.3757 0.385 0.052 Uiso 1 1 calc R . .
C22 C 0.3343(2) 0.09009(12) 0.31538(9) 0.0301(5) Uani 1 1 d . . .
C23 C 0.4759(2) 0.09374(14) 0.34168(12) 0.0426(6) Uani 1 1 d . . .
H23A H 0.5269 0.1227 0.3141 0.064 Uiso 1 1 calc R . .
H23B H 0.5112 0.0426 0.3461 0.064 Uiso 1 1 calc R . .
H23C H 0.4807 0.1183 0.3817 0.064 Uiso 1 1 calc R . .
C24 C 0.2557(2) 0.04432(12) 0.35765(10) 0.0341(5) Uani 1 1 d . . .
H24A H 0.165 0.0414 0.3405 0.051 Uiso 1 1 calc R . .
H24B H 0.2595 0.0686 0.3978 0.051 Uiso 1 1 calc R . .
H24C H 0.2921 -0.0066 0.3619 0.051 Uiso 1 1 calc R . .
C25 C 0.3278(3) 0.04862(14) 0.25345(11) 0.0464(7) Uani 1 1 d . . .
H25A H 0.237 0.0456 0.2364 0.07 Uiso 1 1 calc R . .
H25B H 0.3632 -0.0023 0.2594 0.07 Uiso 1 1 calc R . .
H25C H 0.379 0.0763 0.2252 0.07 Uiso 1 1 calc R . .
C26 C -0.0122(2) 0.18497(11) 0.42368(9) 0.0235(4) Uani 1 1 d . . .
H26A H -0.1068 0.1752 0.4231 0.028 Uiso 1 1 calc R . .
H26B H 0.004 0.2365 0.4397 0.028 Uiso 1 1 calc R . .
C27 C 0.0598(2) 0.12912(11) 0.46703(9) 0.0243(4) Uani 1 1 d . . .
H27A H 0.0152 0.1272 0.5052 0.029 Uiso 1 1 calc R . .
H27B H 0.0529 0.0785 0.4482 0.029 Uiso 1 1 calc R . .
C28 C -0.0785(2) 0.15334(11) 0.31478(9) 0.0274(5) Uani 1 1 d . . .
C29 C -0.0256(2) 0.14605(13) 0.25231(10) 0.0348(5) Uani 1 1 d . . .
H29A H 0.0498 0.1122 0.2553 0.052 Uiso 1 1 calc R . .
H29B H 0.0009 0.1958 0.2385 0.052 Uiso 1 1 calc R . .
H29C H -0.0934 0.1255 0.223 0.052 Uiso 1 1 calc R . .
C30 C -0.1968(2) 0.20633(13) 0.30905(11) 0.0371(5) Uani 1 1 d . . .
H30A H -0.2321 0.2113 0.3489 0.056 Uiso 1 1 calc R . .
H30B H -0.2638 0.1856 0.2794 0.056 Uiso 1 1 calc R . .
H30C H -0.1699 0.256 0.2952 0.056 Uiso 1 1 calc R . .
C31 C -0.1259(2) 0.07513(12) 0.33323(10) 0.0351(5) Uani 1 1 d . . .
H31A H -0.1614 0.0784 0.3731 0.053 Uiso 1 1 calc R . .
H31B H -0.0527 0.0397 0.3356 0.053 Uiso 1 1 calc R . .
H31C H -0.1939 0.0574 0.3027 0.053 Uiso 1 1 calc R . .
C32 C 0.2611(2) 0.08894(11) 0.52756(9) 0.0246(4) Uani 1 1 d . . .
C33 C 0.4074(2) 0.08554(12) 0.52256(10) 0.0304(5) Uani 1 1 d . . .
H33A H 0.4243 0.0728 0.4806 0.046 Uiso 1 1 calc R . .
H33B H 0.4458 0.047 0.5504 0.046 Uiso 1 1 calc R . .
H33C H 0.4462 0.1346 0.5335 0.046 Uiso 1 1 calc R . .
C34 C 0.2330(2) 0.10815(12) 0.59313(9) 0.0307(5) Uani 1 1 d . . .
H34A H 0.1386 0.1101 0.5959 0.046 Uiso 1 1 calc R . .
H34B H 0.2712 0.1572 0.6045 0.046 Uiso 1 1 calc R . .
H34C H 0.2711 0.0694 0.621 0.046 Uiso 1 1 calc R . .
C35 C 0.2086(2) 0.00858(11) 0.51396(10) 0.0332(5) Uani 1 1 d . . .
H35A H 0.1143 0.0078 0.5168 0.05 Uiso 1 1 calc R . .
H35B H 0.2507 -0.0267 0.5437 0.05 Uiso 1 1 calc R . .
H35C H 0.2277 -0.0063 0.4727 0.05 Uiso 1 1 calc R . .

loop_
_atom_site_aniso_label
_atom_site_aniso_U_11
_atom_site_aniso_U_22
_atom_site_aniso_U_33
_atom_site_aniso_U_23
_atom_site_aniso_U_13
_atom_site_aniso_U_12
P1 0.0198(3) 0.0216(3) 0.0231(3) -0.0013(2) 0.0041(2) -0.0021(2)
P2 0.0195(3) 0.0297(3) 0.0213(3) -0.0040(2) 0.0010(2) -0.0011(2)
P3 0.0224(3) 0.0192(3) 0.0279(3) -0.0017(2) 0.0035(2) -0.0027(2)
Si1 0.0193(3) 0.0184(3) 0.0171(3) 0.0000(2) 0.0027(2) -0.0030(2)
Si2 0.0235(3) 0.0213(3) 0.0164(3) 0.0004(2) 0.0019(2) -0.0027(2)
N1 0.0330(10) 0.0250(9) 0.0207(9) 0.0035(7) 0.0048(8) -0.0007(7)
N2 0.0306(10) 0.0246(9) 0.0201(9) -0.0007(7) 0.0070(7) -0.0005(7)
N3 0.0233(10) 0.0266(9) 0.0169(8) -0.0008(7) 0.0001(7) -0.0055(7)
N4 0.0224(9) 0.0203(8) 0.0192(8) 0.0017(6) 0.0003(7) -0.0050(7)
C1 0.0180(11) 0.0222(10) 0.0209(10) -0.0021(8) 0.0026(8) -0.0018(8)
C2 0.0194(11) 0.0232(10) 0.0240(11) -0.0022(8) 0.0006(8) -0.0032(8)
C3 0.0220(11) 0.0218(10) 0.0245(11) -0.0025(8) 0.0012(9) -0.0047(8)
C4 0.0177(11) 0.0270(11) 0.0246(11) -0.0056(8) 0.0025(8) -0.0002(8)
C5 0.0268(12) 0.0358(12) 0.0378(13) -0.0154(10) 0.0051(10) 0.0023(9)
C6 0.0214(11) 0.0315(11) 0.0321(12) -0.0036(9) 0.0030(9) 0.0046(9)
C7 0.0205(11) 0.0396(12) 0.0256(11) -0.0012(9) 0.0060(9) -0.0015(9)
C8 0.0207(11) 0.0383(12) 0.0300(12) -0.0027(9) -0.0014(9) 0.0008(9)
C9 0.0245(13) 0.0515(15) 0.0439(14) -0.0117(11) -0.0066(11) -0.0029(10)
C10 0.0325(14) 0.0573(16) 0.0369(14) 0.0108(12) -0.0024(11) 0.0057(11)
C11 0.0244(13) 0.0480(14) 0.0428(14) -0.0074(11) -0.0011(10) 0.0091(10)
C12 0.0247(12) 0.0275(11) 0.0286(11) 0.0023(9) 0.0070(9) -0.0069(8)
C13 0.0354(14) 0.0281(12) 0.0388(13) 0.0042(10) 0.0052(11) -0.0092(9)
C14 0.0443(15) 0.0357(13) 0.0329(13) 0.0008(10) 0.0135(11) -0.0056(10)
C15 0.0236(12) 0.0377(13) 0.0489(15) 0.0056(11) 0.0055(11) -0.0099(9)
C16 0.0433(14) 0.0367(13) 0.0202(11) 0.0037(9) 0.0061(10) -0.0067(10)
C17 0.0389(14) 0.0325(12) 0.0264(12) -0.0008(9) 0.0140(10) -0.0050(10)
C18 0.0346(13) 0.0277(11) 0.0287(12) 0.0064(9) -0.0003(10) -0.0005(9)
C19 0.0461(16) 0.0460(14) 0.0336(13) 0.0099(11) -0.0026(11) 0.0047(11)
C20 0.0530(17) 0.0305(13) 0.0498(16) 0.0110(11) 0.0024(13) -0.0040(11)
C21 0.0404(14) 0.0293(12) 0.0336(13) 0.0019(10) 0.0017(11) 0.0048(10)
C22 0.0364(13) 0.0302(11) 0.0244(11) -0.0028(9) 0.0060(10) 0.0045(9)
C23 0.0366(15) 0.0467(14) 0.0450(15) 0.0030(12) 0.0060(12) 0.0076(11)
C24 0.0459(15) 0.0261(11) 0.0309(12) -0.0007(9) 0.0076(11) 0.0040(10)
C25 0.0715(19) 0.0364(13) 0.0326(14) -0.0086(10) 0.0119(13) 0.0074(12)
C26 0.0234(11) 0.0267(11) 0.0206(10) -0.0020(8) 0.0026(9) -0.0055(8)
C27 0.0266(12) 0.0270(11) 0.0194(10) -0.0001(8) 0.0028(9) -0.0092(8)
C28 0.0288(12) 0.0305(11) 0.0223(11) -0.0012(8) -0.0010(9) -0.0075(9)
C29 0.0378(14) 0.0426(13) 0.0227(11) -0.0014(10) -0.0048(10) -0.0108(10)
C30 0.0294(13) 0.0446(14) 0.0360(13) 0.0003(10) -0.0058(10) -0.0052(10)
C31 0.0379(14) 0.0354(12) 0.0314(12) -0.0029(10) -0.0005(10) -0.0133(10)
C32 0.0298(12) 0.0233(10) 0.0207(10) 0.0049(8) 0.0012(9) -0.0029(8)
C33 0.0347(13) 0.0247(11) 0.0320(12) 0.0063(9) 0.0033(10) 0.0029(9)
C34 0.0405(14) 0.0298(12) 0.0219(11) 0.0048(9) 0.0025(10) -0.0032(9)
C35 0.0448(14) 0.0231(11) 0.0317(12) 0.0053(9) 0.0041(10) -0.0071(10)

loop_
_atom_type_symbol
_atom_type_description
_atom_type_scat_dispersion_real
_atom_type_scat_dispersion_imag
_atom_type_scat_source
C C 0.0033 0.0016 'International Tables Vol C Tables 4.2.6.8 and 6.1.1.4'
H H 0 0 'International Tables Vol C Tables 4.2.6.8 and 6.1.1.4'
N N 0.0061 0.0033 'International Tables Vol C Tables 4.2.6.8 and 6.1.1.4'
P P 0.1023 0.0942 'International Tables Vol C Tables 4.2.6.8 and 6.1.1.4'
Si Si 0.0817 0.0704 'International Tables Vol C Tables 4.2.6.8 and 6.1.1.4'

loop_
_geom_angle_atom_site_label_1
_geom_angle_atom_site_label_2
_geom_angle_atom_site_label_3
_geom_angle
_geom_angle_site_symmetry_1
_geom_angle_site_symmetry_3
_geom_angle_publ_flag
C3 P1 C2 98.34(9) . . ?
C3 P1 Si1 88.91(7) . . ?
C2 P1 Si1 93.70(6) . . ?
C2 P2 C1 104.29(9) . . ?
C3 P3 C1 102.03(9) . . ?
N4 Si1 C1 116.66(8) . . ?
N4 Si1 P1 118.90(6) . . ?
C1 Si1 P1 87.32(6) . . ?
N4 Si1 Si2 97.86(6) . . ?
C1 Si1 Si2 129.35(6) . . ?
P1 Si1 Si2 108.04(3) . . ?
N3 Si2 N1 117.82(8) . . ?
N3 Si2 N2 115.41(8) . . ?
N1 Si2 N2 92.99(8) . . ?
N3 Si2 Si1 97.14(6) . . ?
N1 Si2 Si1 122.02(6) . . ?
N2 Si2 Si1 112.83(6) . . ?
C16 N1 C18 115.04(16) . . ?
C16 N1 Si2 111.69(13) . . ?
C18 N1 Si2 131.69(14) . . ?
C17 N2 C22 113.78(16) . . ?
C17 N2 Si2 109.66(13) . . ?
C22 N2 Si2 134.71(13) . . ?
C26 N3 C28 114.52(15) . . ?
C26 N3 Si2 115.25(12) . . ?
C28 N3 Si2 129.74(13) . . ?
C27 N4 C32 111.74(14) . . ?
C27 N4 Si1 115.96(12) . . ?
C32 N4 Si1 131.35(13) . . ?
C4 C1 P2 106.21(12) . . ?
C4 C1 P3 111.08(13) . . ?
P2 C1 P3 108.52(10) . . ?
C4 C1 Si1 126.17(13) . . ?
P2 C1 Si1 103.95(9) . . ?
P3 C1 Si1 99.87(9) . . ?
C8 C2 P2 120.15(15) . . ?
C8 C2 P1 122.30(14) . . ?
P2 C2 P1 117.51(11) . . ?
C12 C3 P3 122.75(14) . . ?
C12 C3 P1 117.61(14) . . ?
P3 C3 P1 119.61(11) . . ?
C7 C4 C6 108.70(17) . . ?
C7 C4 C5 108.08(17) . . ?
C6 C4 C5 105.25(16) . . ?
C7 C4 C1 110.03(16) . . ?
C6 C4 C1 114.20(16) . . ?
C5 C4 C1 110.32(16) . . ?
C11 C8 C10 108.56(19) . . ?
C11 C8 C9 108.81(18) . . ?
C10 C8 C9 107.69(19) . . ?
C11 C8 C2 112.65(17) . . ?
C10 C8 C2 111.02(17) . . ?
C9 C8 C2 107.97(17) . . ?
C15 C12 C14 108.44(18) . . ?
C15 C12 C13 107.78(17) . . ?
C14 C12 C13 109.31(18) . . ?
C15 C12 C3 108.78(17) . . ?
C14 C12 C3 110.12(16) . . ?
C13 C12 C3 112.30(17) . . ?
N1 C16 C17 107.57(16) . . ?
N2 C17 C16 107.11(17) . . ?
N1 C18 C21 108.74(16) . . ?
N1 C18 C20 109.98(18) . . ?
C21 C18 C20 107.36(19) . . ?
N1 C18 C19 111.93(18) . . ?
C21 C18 C19 110.15(19) . . ?
C20 C18 C19 108.58(18) . . ?
N2 C22 C24 109.34(17) . . ?
N2 C22 C23 110.97(18) . . ?
C24 C22 C23 109.47(19) . . ?
N2 C22 C25 110.75(17) . . ?
C24 C22 C25 107.36(18) . . ?
C23 C22 C25 108.88(19) . . ?
N3 C26 C27 114.27(16) . . ?
N4 C27 C26 115.46(15) . . ?
N3 C28 C29 110.15(17) . . ?
N3 C28 C30 111.50(17) . . ?
C29 C28 C30 108.64(18) . . ?
N3 C28 C31 110.69(17) . . ?
C29 C28 C31 107.85(17) . . ?
C30 C28 C31 107.90(18) . . ?
N4 C32 C33 110.38(15) . . ?
N4 C32 C34 110.92(16) . . ?
C33 C32 C34 110.10(17) . . ?
N4 C32 C35 111.69(16) . . ?
C33 C32 C35 106.36(17) . . ?
C34 C32 C35 107.25(16) . . ?

loop_
_geom_bond_atom_site_label_1
_geom_bond_atom_site_label_2
_geom_bond_distance
_geom_bond_site_symmetry_2
_geom_bond_publ_flag
P1 C3 1.856(2) . ?
P1 C2 1.861(2) . ?
P1 Si1 2.3055(7) . ?
P2 C2 1.673(2) . ?
P2 C1 1.863(2) . ?
P3 C3 1.683(2) . ?
P3 C1 1.8650(19) . ?
Si1 N4 1.7601(15) . ?
Si1 C1 2.0258(19) . ?
Si1 Si2 2.4658(7) . ?
Si2 N3 1.7324(17) . ?
Si2 N1 1.7365(16) . ?
Si2 N2 1.7457(17) . ?
N1 C16 1.466(3) . ?
N1 C18 1.487(3) . ?
N2 C17 1.477(3) . ?
N2 C22 1.489(3) . ?
N3 C26 1.471(2) . ?
N3 C28 1.498(3) . ?
N4 C27 1.477(3) . ?
N4 C32 1.510(2) . ?
C1 C4 1.595(3) . ?
C2 C8 1.550(3) . ?
C3 C12 1.536(3) . ?
C4 C7 1.530(3) . ?
C4 C6 1.530(3) . ?
C4 C5 1.546(3) . ?
C8 C11 1.532(3) . ?
C8 C10 1.542(3) . ?
C8 C9 1.542(3) . ?
C12 C15 1.534(3) . ?
C12 C14 1.534(3) . ?
C12 C13 1.535(3) . ?
C16 C17 1.509(3) . ?
C18 C21 1.514(3) . ?
C18 C20 1.532(3) . ?
C18 C19 1.536(3) . ?
C22 C24 1.519(3) . ?
C22 C23 1.525(3) . ?
C22 C25 1.544(3) . ?
C26 C27 1.524(3) . ?
C28 C29 1.525(3) . ?
C28 C30 1.536(3) . ?
C28 C31 1.538(3) . ?
C32 C33 1.522(3) . ?
C32 C34 1.533(3) . ?
C32 C35 1.546(3) . ?

loop_
_cod_related_entry_id
_cod_related_entry_database
_cod_related_entry_code
1 ChemSpider 4416525
